data_1572162
loop_
_publ_author_name
'Madron du Vign&#xe9;, Adrien'
'Cramer, Nicolai'

_publ_section_title
;
 Streamlined synthetic assembly of &#x3b1;-chiral CAAC ligands and
 catalytic performance of their copper and ruthenium complexes.
;
_journal_issue 34
_journal_name_full 'Chemical science'
_journal_page_first 13864
_journal_page_last 13871
_journal_paper_doi 10.1039/d4sc04278f
_journal_volume 15
_journal_year 2024
_chemical_absolute_configuration rmad
_chemical_formula_moiety 'C21 H31 Cl Cu N'
_chemical_formula_sum 'C21 H31 Cl Cu N'
_chemical_formula_weight 396.46
_space_group_crystal_system monoclinic
_space_group_IT_number 4
_space_group_name_Hall 'P 2yb'
_space_group_name_H-M_alt 'P 1 21 1'
_atom_sites_solution_hydrogens geom
_atom_sites_solution_primary dual
_atom_sites_solution_secondary difmap
_audit_creation_date 2022-07-27
_audit_creation_method
;
Olex2 1.5
(compiled 2022.04.07 svn.rca3783a0 for OlexSys, GUI svn.r6498)
;
_audit_update_record
;
2022-07-27 deposited with the CCDC.	2024-07-24 downloaded from the CCDC.
;
_cell_angle_alpha 90
_cell_angle_beta 98.352(2)
_cell_angle_gamma 90
_cell_formula_units_Z 2
_cell_length_a 9.6227(3)
_cell_length_b 8.2304(3)
_cell_length_c 12.9158(3)
_cell_measurement_reflns_used 6895
_cell_measurement_temperature 140.00(10)
_cell_measurement_theta_max 76.2390
_cell_measurement_theta_min 3.3950
_cell_volume 1012.07(5)
_computing_cell_refinement 'CrysAlisPro 1.171.42.61a (Rigaku OD, 2022)'
_computing_data_collection 'CrysAlisPro 1.171.42.61a (Rigaku OD, 2022)'
_computing_data_reduction 'CrysAlisPro 1.171.42.61a (Rigaku OD, 2022)'
_computing_molecular_graphics 'Olex2 1.5 (Dolomanov et al., 2009)'
_computing_publication_material 'Olex2 1.5 (Dolomanov et al., 2009)'
_computing_structure_refinement 'ShelXL 2018/3 (Sheldrick, 2015)'
_computing_structure_solution 'ShelXT 2018/2 (Sheldrick, 2015)'
_diffrn_ambient_environment N~2~
_diffrn_ambient_temperature 140.00(10)
_diffrn_detector 'CCD plate'
_diffrn_detector_area_resol_mean 10.2665
_diffrn_detector_type Atlas
_diffrn_measured_fraction_theta_full 1.000
_diffrn_measured_fraction_theta_max 0.991
_diffrn_measurement_details
;
List of Runs (angles in degrees, time in seconds):

  # Type    Start    End  Width  t~exp~   \w     \q     \k     \f   Frames
#--------------------------------------------------------------------------
  1  \w    -50.00 -25.00   1.00    1.00    --  -43.01  17.00-148.00   25
  2  \w   -112.00   4.00   1.00    1.00    --  -43.01 -17.00  42.00  116
  3  \w     36.00  63.00   1.00    1.00    --   43.01  17.00-148.00   27
  4  \w     97.00 122.00   1.00    3.00    --  112.00  17.00-148.00   25
  5  \w     79.00 104.00   1.00    3.00    --  112.00 -17.00  42.00   25
  6  \w   -108.00 -15.00   1.00    1.00    --  -43.01 -57.00 -60.00   93
  7  \w    -82.00 -15.00   1.00    1.00    --  -43.01 -57.00-120.00   67
  8  \w   -114.00 -28.00   1.00    1.00    --  -43.01 -57.00-150.00   86
  9  \w     22.00  65.00   1.00    1.00    --   43.01  37.00-120.00   43
 10  \w     29.00  96.00   1.00    1.00    --   43.01-125.00  60.00   67
 11  \w      7.00  58.00   1.00    1.00    --   43.01 -99.00   0.00   51
 12  \w     83.00 112.00   1.00    3.00    --  112.00  61.00   0.00   29
 13  \w     41.00 140.00   1.00    3.00    --  112.00 -61.00  90.00   99
 14  \w    147.00 178.00   1.00    3.00    --  112.00  61.00-120.00   31
 15  \w     40.00 104.00   1.00    3.00    --  112.00-111.00 -30.00   64
 16  \w     84.00 110.00   1.00    3.00    --  112.00  61.00 -30.00   26
 17  \w    121.00 178.00   1.00    3.00    --  112.00  61.00 -30.00   57
 18  \w     84.00 109.00   1.00    3.00    --  112.00  61.00 -53.98   25
 19  \w    152.00 177.00   1.00    3.00    --  112.00  61.00 -53.98   25
 20  \w    117.00 170.00   1.00    3.00    --  112.00  45.00 -90.00   53
 21  \w     84.00 109.00   1.00    3.00    --  112.00  61.00 -90.00   25
 22  \w     87.00 112.00   1.00    3.00    --  112.00  45.00 -90.00   25
 23  \w     84.00 125.00   1.00    3.00    --  112.00  66.00  48.83   41
 24  \w     86.00 113.00   1.00    3.00    --  112.00  58.00 -77.30   27
 25  \w     84.00 110.00   1.00    3.00    --  112.00  58.00  -9.49   26
 26  \w     83.00 109.00   1.00    3.00    --  112.00  61.00  30.00   26
 27  \w    119.00 178.00   1.00    3.00    --  112.00  61.00  30.00   59
 28  \w     83.00 109.00   1.00    3.00    --  112.00  61.00 -60.00   26
 29  \w     78.00 118.00   1.00    3.00    --  112.00 -61.00 -90.00   40
 30  \w     88.00 148.00   1.00    3.00    --  112.00  45.00  30.00   60
 31  \w    127.00 154.00   1.00    3.00    --  112.00  30.00 -90.00   27
 32  \w     61.00 125.00   1.00    3.00    --  112.00 178.00   0.00   64
 33  \w     90.00 117.00   1.00    3.00    --  112.00  45.00-120.00   27
 34  \w     84.00 110.00   1.00    3.00    --  112.00  30.00   0.00   26
 35  \w     87.00 112.00   1.00    3.00    --  112.00  45.00   0.00   25
 36  \w     87.00 114.00   1.00    3.00    --  112.00  30.00 -90.00   27
 37  \w     39.00 106.00   1.00    3.00    --  112.00-111.00 -90.00   67
 38  \w     88.00 178.00   1.00    3.00    --  112.00  30.00 -60.00   90
 39  \w    102.00 127.00   1.00    3.00    --  112.00  30.00 -30.00   25
 40  \w    142.00 167.00   1.00    3.00    --  112.00  61.00   0.00   25
 41  \w     83.00 110.00   1.00    3.00    --  112.00  61.00-120.00   27
 42  \w     41.00  66.00   1.00    3.00    --  112.00-111.00-150.00   25
;
_diffrn_measurement_device 'four-circle diffractometer'
_diffrn_measurement_device_type 'SuperNova, Dual, Cu at home/near, Atlas'
_diffrn_measurement_method '\w scans'
_diffrn_orient_matrix_type 'CrysAlisPro convention (1999,Acta A55,543-557)'
_diffrn_orient_matrix_UB_11 0.0028014000
_diffrn_orient_matrix_UB_12 -0.0255556000
_diffrn_orient_matrix_UB_13 -0.1177898000
_diffrn_orient_matrix_UB_21 0.1593102000
_diffrn_orient_matrix_UB_22 0.0328099000
_diffrn_orient_matrix_UB_23 0.0164581000
_diffrn_orient_matrix_UB_31 0.0281350000
_diffrn_orient_matrix_UB_32 -0.1825855000
_diffrn_orient_matrix_UB_33 0.0194902000
_diffrn_radiation_monochromator mirror
_diffrn_radiation_probe x-ray
_diffrn_radiation_type 'Cu K\a'
_diffrn_radiation_wavelength 1.54184
_diffrn_reflns_av_R_equivalents 0.0330
_diffrn_reflns_av_unetI/netI 0.0354
_diffrn_reflns_Laue_measured_fraction_full 1.000
_diffrn_reflns_Laue_measured_fraction_max 0.991
_diffrn_reflns_limit_h_max 12
_diffrn_reflns_limit_h_min -12
_diffrn_reflns_limit_k_max 8
_diffrn_reflns_limit_k_min -10
_diffrn_reflns_limit_l_max 16
_diffrn_reflns_limit_l_min -16
_diffrn_reflns_number 11385
_diffrn_reflns_point_group_measured_fraction_full 0.938
_diffrn_reflns_point_group_measured_fraction_max 0.922
_diffrn_reflns_theta_full 67.684
_diffrn_reflns_theta_max 76.457
_diffrn_reflns_theta_min 3.459
_diffrn_source 'micro-focus sealed X-ray tube'
_diffrn_source_type 'SuperNova (Cu) X-ray Source'
_exptl_absorpt_coefficient_mu 2.725
_exptl_absorpt_correction_T_max 1.000
_exptl_absorpt_correction_T_min 0.403
_exptl_absorpt_correction_type gaussian
_exptl_absorpt_process_details
;
CrysAlisPro 1.171.42.61a (Rigaku Oxford Diffraction, 2022)
Numerical absorption correction based on Gaussian integration over
a multifaceted crystal model.
Empirical absorption correction using spherical harmonics
as implemented in SCALE3 ABSPACK scaling algorithm
;
_exptl_crystal_colour colourless
_exptl_crystal_colour_primary colourless
_exptl_crystal_density_diffrn 1.301
_exptl_crystal_description needle
_exptl_crystal_F_000 420
_exptl_crystal_size_max 0.66
_exptl_crystal_size_mid 0.06
_exptl_crystal_size_min 0.04
_refine_diff_density_max 0.298
_refine_diff_density_min -0.294
_refine_diff_density_rms 0.044
_refine_ls_abs_structure_details
;
 Flack x determined using 1464 quotients [(I+)-(I-)]/[(I+)+(I-)]
 (Parsons, Flack and Wagner, Acta Cryst. B69 (2013) 249-259).
;
_refine_ls_abs_structure_Flack -0.028(16)
_refine_ls_extinction_method none
_refine_ls_goodness_of_fit_ref 1.046
_refine_ls_hydrogen_treatment constr
_refine_ls_matrix_type full
_refine_ls_number_parameters 221
_refine_ls_number_reflns 3906
_refine_ls_number_restraints 1
_refine_ls_restrained_S_all 1.046
_refine_ls_R_factor_all 0.0343
_refine_ls_R_factor_gt 0.0310
_refine_ls_shift/su_max 0.001
_refine_ls_shift/su_mean 0.000
_refine_ls_structure_factor_coef Fsqd
_refine_ls_weighting_details 'w=1/[\s^2^(Fo^2^)+(0.0363P)^2^+0.2887P] where P=(Fo^2^+2Fc^2^)/3'
_refine_ls_weighting_scheme calc
_refine_ls_wR_factor_gt 0.0756
_refine_ls_wR_factor_ref 0.0777
_reflns_Friedel_coverage 0.734
_reflns_Friedel_fraction_full 0.866
_reflns_Friedel_fraction_max 0.841
_reflns_number_gt 3671
_reflns_number_total 3906
_reflns_threshold_expression 'I > 2\s(I)'
_cod_data_source_file d4sc04278f2.cif
_cod_data_source_block amd-r855_2
_cod_depositor_comments
;
The following automatic conversions were performed:

data item '_exptl_absorpt_correction_type' value 'Gaussian' was
changed to 'gaussian' in accordance with the
/home/data/users/saulius/crontab/automatic-downloads/rss-feeds/RSC/lib/dictionaries/cif_core.dic
dictionary named 'cif_core.dic' version 2.4.2 last updated on
2011-04-26.

Automatic conversion script
Id: cif_fix_values 8170 2020-07-09 18:12:32Z antanas 

 Adding full bibliography for 1572161--1572166.cif.
;
_cod_original_cell_volume 1012.06(5)
_cod_database_code 1572162
_shelx_shelxl_version_number 2018/3
_audit_contact_author 'Farzaneh Fadaei Tirani'
_chemical_oxdiff_formula 'C21 H31 Cl Cu N'
_shelx_space_group_comment
;
The symmetry employed for this shelxl refinement is uniquely defined
by the following loop, which should always be used as a source of
symmetry information in preference to the above space-group names.
They are only intended as comments.
;
_shelx_estimated_absorpt_t_max 0.899
_shelx_estimated_absorpt_t_min 0.266
_olex2_refinement_description
;
1. Fixed Uiso
 At 1.2 times of:
  All C(H) groups, All C(H,H) groups
 At 1.5 times of:
  All C(H,H,H) groups
2.a Ternary CH refined with riding coordinates:
 C5(H5), C6(H6)
2.b Secondary CH2 refined with riding coordinates:
 C3(H3A,H3B), C7(H7A,H7B), C8(H8A,H8B), C9(H9A,H9B), C10(H10A,H10B), C11(H11A,
 H11B)
2.c Aromatic/amide H refined with riding coordinates:
 C14(H14), C15(H15), C16(H16), C17(H17), C18(H18)
2.d Idealised Me refined as rotating group:
 C12(H12A,H12B,H12C), C19(H19A,H19B,H19C), C20(H20A,H20B,H20C), C21(H21A,H21B,
 H21C)
;
_olex2_submission_special_instructions 'No special instructions were received'
_oxdiff_exptl_absorpt_empirical_details
;
Empirical correction (ABSPACK) includes:
- Absorption correction using spherical harmonics
- Frame scaling
- Detector area scaling
- B-factor correction
;
_oxdiff_exptl_absorpt_empirical_full_max 1.523
_oxdiff_exptl_absorpt_empirical_full_min 0.741

loop_
_space_group_symop_operation_xyz
'x, y, z'
'-x, y+1/2, -z'

loop_
_atom_site_label
_atom_site_type_symbol
_atom_site_fract_x
_atom_site_fract_y
_atom_site_fract_z
_atom_site_U_iso_or_equiv
_atom_site_adp_type
_atom_site_occupancy
_atom_site_site_symmetry_order
_atom_site_calc_flag
_atom_site_refinement_flags_posn
_atom_site_refinement_flags_adp
_atom_site_refinement_flags_occupancy
_atom_site_disorder_assembly
_atom_site_disorder_group
Cu1 Cu 0.40793(5) 0.69425(6) 0.81369(4) 0.02803(13) Uani 1 1 d . . . . .
Cl1 Cl 0.55455(9) 0.88636(11) 0.82679(7) 0.0365(2) Uani 1 1 d . . . . .
N1 N 0.3209(3) 0.3637(4) 0.8025(2) 0.0251(6) Uani 1 1 d . . . . .
C1 C 0.2852(3) 0.5144(5) 0.8114(2) 0.0268(7) Uani 1 1 d . . . . .
C2 C 0.1326(3) 0.5228(5) 0.8302(3) 0.0307(8) Uani 1 1 d . . . . .
C3 C 0.0799(4) 0.3468(5) 0.8126(3) 0.0363(9) Uani 1 1 d . . . . .
H3A H 0.024926 0.314295 0.868312 0.044 Uiso 1 1 calc R U . . .
H3B H 0.019042 0.337163 0.744176 0.044 Uiso 1 1 calc R U . . .
C4 C 0.2101(4) 0.2373(4) 0.8151(3) 0.0294(8) Uani 1 1 d . . . . .
C5 C 0.4691(3) 0.3103(5) 0.7961(2) 0.0268(7) Uani 1 1 d . . . . .
H5 H 0.468675 0.189078 0.791045 0.032 Uiso 1 1 calc R U . . .
C6 C 0.5206(3) 0.3767(4) 0.6973(2) 0.0250(6) Uani 1 1 d . . . . .
H6 H 0.507048 0.497189 0.696062 0.030 Uiso 1 1 calc R U . . .
C7 C 0.6770(4) 0.3424(6) 0.6979(3) 0.0410(10) Uani 1 1 d . . . . .
H7A H 0.693732 0.223795 0.703483 0.049 Uiso 1 1 calc R U . . .
H7B H 0.731819 0.394822 0.759711 0.049 Uiso 1 1 calc R U . . .
C8 C 0.7273(4) 0.4061(6) 0.5984(3) 0.0449(10) Uani 1 1 d . . . . .
H8A H 0.716491 0.525720 0.595294 0.054 Uiso 1 1 calc R U . . .
H8B H 0.828281 0.380725 0.600732 0.054 Uiso 1 1 calc R U . . .
C9 C 0.6454(4) 0.3317(5) 0.5010(3) 0.0339(8) Uani 1 1 d . . . . .
H9A H 0.663448 0.213268 0.500368 0.041 Uiso 1 1 calc R U . . .
H9B H 0.677209 0.379615 0.438132 0.041 Uiso 1 1 calc R U . . .
C10 C 0.4883(4) 0.3620(6) 0.4977(3) 0.0369(9) Uani 1 1 d . . . . .
H10A H 0.436149 0.302962 0.437412 0.044 Uiso 1 1 calc R U . . .
H10B H 0.468996 0.479418 0.487157 0.044 Uiso 1 1 calc R U . . .
C11 C 0.4360(3) 0.3066(5) 0.5982(3) 0.0291(7) Uani 1 1 d . . . . .
H11A H 0.336483 0.339194 0.595336 0.035 Uiso 1 1 calc R U . . .
H11B H 0.440112 0.186475 0.601947 0.035 Uiso 1 1 calc R U . . .
C12 C 0.5624(4) 0.3562(5) 0.8978(3) 0.0351(8) Uani 1 1 d . . . . .
H12A H 0.580458 0.473394 0.898554 0.053 Uiso 1 1 calc R U . . .
H12B H 0.651678 0.297360 0.902638 0.053 Uiso 1 1 calc R U . . .
H12C H 0.515009 0.327231 0.957424 0.053 Uiso 1 1 calc R U . . .
C13 C 0.0498(3) 0.6407(4) 0.7536(3) 0.0291(7) Uani 1 1 d . . . . .
C14 C 0.0798(3) 0.6499(5) 0.6507(3) 0.0370(9) Uani 1 1 d . . . . .
H14 H 0.153187 0.585083 0.630710 0.044 Uiso 1 1 calc R U . . .
C15 C 0.0046(4) 0.7517(6) 0.5776(3) 0.0439(11) Uani 1 1 d . . . . .
H15 H 0.026970 0.756418 0.508376 0.053 Uiso 1 1 calc R U . . .
C16 C -0.1029(4) 0.8465(6) 0.6051(4) 0.0442(10) Uani 1 1 d . . . . .
H16 H -0.153575 0.917738 0.555338 0.053 Uiso 1 1 calc R U . . .
C17 C -0.1360(4) 0.8370(6) 0.7050(4) 0.0434(10) Uani 1 1 d . . . . .
H17 H -0.211329 0.899749 0.723822 0.052 Uiso 1 1 calc R U . . .
C18 C -0.0590(4) 0.7349(5) 0.7789(3) 0.0354(9) Uani 1 1 d . . . . .
H18 H -0.082076 0.730544 0.847946 0.042 Uiso 1 1 calc R U . . .
C19 C 0.1364(4) 0.5785(6) 0.9448(3) 0.0396(9) Uani 1 1 d . . . . .
H19A H 0.203470 0.511541 0.990677 0.059 Uiso 1 1 calc R U . . .
H19B H 0.042659 0.566706 0.965192 0.059 Uiso 1 1 calc R U . . .
H19C H 0.165309 0.692662 0.951329 0.059 Uiso 1 1 calc R U . . .
C20 C 0.2507(4) 0.1505(5) 0.9197(3) 0.0372(9) Uani 1 1 d . . . . .
H20A H 0.338678 0.090906 0.918693 0.056 Uiso 1 1 calc R U . . .
H20B H 0.176193 0.074202 0.931006 0.056 Uiso 1 1 calc R U . . .
H20C H 0.263278 0.230678 0.976339 0.056 Uiso 1 1 calc R U . . .
C21 C 0.1931(4) 0.1151(5) 0.7261(3) 0.0368(8) Uani 1 1 d . . . . .
H21A H 0.175477 0.172824 0.659080 0.055 Uiso 1 1 calc R U . . .
H21B H 0.113725 0.043190 0.732749 0.055 Uiso 1 1 calc R U . . .
H21C H 0.279099 0.050488 0.728952 0.055 Uiso 1 1 calc R U . . .

loop_
_atom_site_aniso_label
_atom_site_aniso_U_11
_atom_site_aniso_U_22
_atom_site_aniso_U_33
_atom_site_aniso_U_23
_atom_site_aniso_U_13
_atom_site_aniso_U_12
Cu1 0.0263(2) 0.0258(3) 0.0321(2) -0.0019(2) 0.00448(15) -0.0003(2)
Cl1 0.0372(4) 0.0273(5) 0.0466(5) -0.0019(4) 0.0119(3) -0.0056(4)
N1 0.0225(12) 0.0289(17) 0.0236(12) 0.0003(11) 0.0022(9) -0.0019(12)
C1 0.0243(15) 0.032(2) 0.0234(14) 0.0011(13) 0.0011(12) 0.0003(13)
C2 0.0258(16) 0.038(2) 0.0283(16) 0.0004(14) 0.0055(12) 0.0007(14)
C3 0.0247(16) 0.041(2) 0.0431(19) 0.0054(17) 0.0046(14) -0.0048(15)
C4 0.0289(16) 0.029(2) 0.0306(16) 0.0042(13) 0.0048(12) -0.0043(13)
C5 0.0223(15) 0.0284(19) 0.0292(16) 0.0013(13) 0.0014(12) 0.0016(13)
C6 0.0237(14) 0.0217(17) 0.0299(14) -0.0012(13) 0.0048(11) -0.0006(13)
C7 0.0231(16) 0.063(3) 0.0367(18) -0.0064(18) 0.0032(13) -0.0013(16)
C8 0.0291(17) 0.061(3) 0.047(2) -0.006(2) 0.0135(15) -0.0122(18)
C9 0.0336(18) 0.035(2) 0.0347(17) 0.0014(15) 0.0113(14) -0.0022(15)
C10 0.0328(17) 0.047(3) 0.0317(16) 0.0072(16) 0.0065(13) 0.0016(17)
C11 0.0260(16) 0.034(2) 0.0276(15) 0.0011(13) 0.0031(12) -0.0013(14)
C12 0.0270(16) 0.048(3) 0.0284(16) -0.0003(15) -0.0033(12) 0.0027(16)
C13 0.0213(14) 0.034(2) 0.0310(16) -0.0004(13) 0.0022(12) -0.0039(13)
C14 0.0261(15) 0.052(3) 0.0335(17) -0.0003(15) 0.0054(13) 0.0020(15)
C15 0.0302(18) 0.066(3) 0.0340(18) 0.0094(17) -0.0002(14) -0.0059(17)
C16 0.0289(17) 0.048(3) 0.052(2) 0.015(2) -0.0062(15) -0.0059(17)
C17 0.0245(16) 0.040(2) 0.065(3) 0.004(2) 0.0043(16) 0.0043(15)
C18 0.0280(16) 0.040(3) 0.0394(18) 0.0024(15) 0.0090(13) 0.0023(14)
C19 0.0365(18) 0.054(3) 0.0290(17) 0.0000(17) 0.0065(14) 0.0071(18)
C20 0.0392(18) 0.039(3) 0.0346(17) 0.0103(14) 0.0090(14) -0.0005(15)
C21 0.0375(18) 0.037(2) 0.0356(18) -0.0017(15) 0.0026(14) -0.0139(16)

loop_
_atom_type_symbol
_atom_type_description
_atom_type_scat_dispersion_real
_atom_type_scat_dispersion_imag
_atom_type_scat_source
C C 0.0181 0.0091 'International Tables Vol C Tables 4.2.6.8 and 6.1.1.4'
H H 0.0000 0.0000 'International Tables Vol C Tables 4.2.6.8 and 6.1.1.4'
Cl Cl 0.3639 0.7018 'International Tables Vol C Tables 4.2.6.8 and 6.1.1.4'
Cu Cu -1.9646 0.5888 'International Tables Vol C Tables 4.2.6.8 and 6.1.1.4'
N N 0.0311 0.0180 'International Tables Vol C Tables 4.2.6.8 and 6.1.1.4'

loop_
_exptl_crystal_face_index_h
_exptl_crystal_face_index_k
_exptl_crystal_face_index_l
_exptl_crystal_face_perp_dist
1 0 0 0.0251
-1 0 0 0.0100
0 0 1 0.0415
0 0 -1 0.0132
0 -1 0 0.2660
0 1 0 0.3952

loop_
_geom_angle_atom_site_label_1
_geom_angle_atom_site_label_2
_geom_angle_atom_site_label_3
_geom_angle
_geom_angle_site_symmetry_1
_geom_angle_site_symmetry_3
_geom_angle_publ_flag
C1 Cu1 Cl1 175.41(11) . . ?
C1 N1 C4 116.6(3) . . ?
C1 N1 C5 123.3(3) . . ?
C5 N1 C4 119.5(3) . . ?
N1 C1 Cu1 125.3(2) . . ?
N1 C1 C2 109.3(3) . . ?
C2 C1 Cu1 125.2(3) . . ?
C1 C2 C3 103.8(3) . . ?
C1 C2 C13 110.5(3) . . ?
C1 C2 C19 106.1(3) . . ?
C3 C2 C19 112.4(3) . . ?
C13 C2 C3 111.9(3) . . ?
C13 C2 C19 111.7(3) . . ?
C2 C3 H3A 110.3 . . ?
C2 C3 H3B 110.3 . . ?
H3A C3 H3B 108.5 . . ?
C4 C3 C2 107.3(3) . . ?
C4 C3 H3A 110.3 . . ?
C4 C3 H3B 110.3 . . ?
N1 C4 C3 100.3(3) . . ?
N1 C4 C20 108.8(3) . . ?
N1 C4 C21 112.0(3) . . ?
C20 C4 C3 113.3(3) . . ?
C21 C4 C3 112.0(3) . . ?
C21 C4 C20 110.2(3) . . ?
N1 C5 H5 107.4 . . ?
N1 C5 C6 111.3(3) . . ?
N1 C5 C12 108.9(3) . . ?
C6 C5 H5 107.4 . . ?
C12 C5 H5 107.4 . . ?
C12 C5 C6 114.0(3) . . ?
C5 C6 H6 108.0 . . ?
C7 C6 C5 111.5(3) . . ?
C7 C6 H6 108.0 . . ?
C11 C6 C5 111.4(3) . . ?
C11 C6 H6 108.0 . . ?
C11 C6 C7 109.8(3) . . ?
C6 C7 H7A 109.4 . . ?
C6 C7 H7B 109.4 . . ?
C6 C7 C8 111.3(3) . . ?
H7A C7 H7B 108.0 . . ?
C8 C7 H7A 109.4 . . ?
C8 C7 H7B 109.4 . . ?
C7 C8 H8A 109.3 . . ?
C7 C8 H8B 109.3 . . ?
H8A C8 H8B 107.9 . . ?
C9 C8 C7 111.7(3) . . ?
C9 C8 H8A 109.3 . . ?
C9 C8 H8B 109.3 . . ?
C8 C9 H9A 109.5 . . ?
C8 C9 H9B 109.5 . . ?
C8 C9 C10 110.5(3) . . ?
H9A C9 H9B 108.1 . . ?
C10 C9 H9A 109.5 . . ?
C10 C9 H9B 109.5 . . ?
C9 C10 H10A 109.2 . . ?
C9 C10 H10B 109.2 . . ?
C9 C10 C11 112.0(3) . . ?
H10A C10 H10B 107.9 . . ?
C11 C10 H10A 109.2 . . ?
C11 C10 H10B 109.2 . . ?
C6 C11 C10 113.4(3) . . ?
C6 C11 H11A 108.9 . . ?
C6 C11 H11B 108.9 . . ?
C10 C11 H11A 108.9 . . ?
C10 C11 H11B 108.9 . . ?
H11A C11 H11B 107.7 . . ?
C5 C12 H12A 109.5 . . ?
C5 C12 H12B 109.5 . . ?
C5 C12 H12C 109.5 . . ?
H12A C12 H12B 109.5 . . ?
H12A C12 H12C 109.5 . . ?
H12B C12 H12C 109.5 . . ?
C14 C13 C2 119.2(3) . . ?
C18 C13 C2 123.2(3) . . ?
C18 C13 C14 117.5(3) . . ?
C13 C14 H14 119.4 . . ?
C15 C14 C13 121.3(4) . . ?
C15 C14 H14 119.4 . . ?
C14 C15 H15 119.9 . . ?
C16 C15 C14 120.2(4) . . ?
C16 C15 H15 119.9 . . ?
C15 C16 H16 120.2 . . ?
C17 C16 C15 119.5(4) . . ?
C17 C16 H16 120.2 . . ?
C16 C17 H17 119.9 . . ?
C16 C17 C18 120.2(4) . . ?
C18 C17 H17 119.9 . . ?
C13 C18 C17 121.3(4) . . ?
C13 C18 H18 119.3 . . ?
C17 C18 H18 119.3 . . ?
C2 C19 H19A 109.5 . . ?
C2 C19 H19B 109.5 . . ?
C2 C19 H19C 109.5 . . ?
H19A C19 H19B 109.5 . . ?
H19A C19 H19C 109.5 . . ?
H19B C19 H19C 109.5 . . ?
C4 C20 H20A 109.5 . . ?
C4 C20 H20B 109.5 . . ?
C4 C20 H20C 109.5 . . ?
H20A C20 H20B 109.5 . . ?
H20A C20 H20C 109.5 . . ?
H20B C20 H20C 109.5 . . ?
C4 C21 H21A 109.5 . . ?
C4 C21 H21B 109.5 . . ?
C4 C21 H21C 109.5 . . ?
H21A C21 H21B 109.5 . . ?
H21A C21 H21C 109.5 . . ?
H21B C21 H21C 109.5 . . ?

loop_
_geom_bond_atom_site_label_1
_geom_bond_atom_site_label_2
_geom_bond_distance
_geom_bond_site_symmetry_2
_geom_bond_publ_flag
Cu1 Cl1 2.1095(10) . ?
Cu1 C1 1.891(4) . ?
N1 C1 1.296(5) . ?
N1 C4 1.515(4) . ?
N1 C5 1.507(4) . ?
C1 C2 1.524(4) . ?
C2 C3 1.540(6) . ?
C2 C13 1.525(5) . ?
C2 C19 1.546(5) . ?
C3 H3A 0.9900 . ?
C3 H3B 0.9900 . ?
C3 C4 1.539(5) . ?
C4 C20 1.528(5) . ?
C4 C21 1.518(5) . ?
C5 H5 1.0000 . ?
C5 C6 1.535(4) . ?
C5 C12 1.526(4) . ?
C6 H6 1.0000 . ?
C6 C7 1.530(4) . ?
C6 C11 1.527(4) . ?
C7 H7A 0.9900 . ?
C7 H7B 0.9900 . ?
C7 C8 1.530(5) . ?
C8 H8A 0.9900 . ?
C8 H8B 0.9900 . ?
C8 C9 1.513(5) . ?
C9 H9A 0.9900 . ?
C9 H9B 0.9900 . ?
C9 C10 1.527(5) . ?
C10 H10A 0.9900 . ?
C10 H10B 0.9900 . ?
C10 C11 1.529(5) . ?
C11 H11A 0.9900 . ?
C11 H11B 0.9900 . ?
C12 H12A 0.9800 . ?
C12 H12B 0.9800 . ?
C12 H12C 0.9800 . ?
C13 C14 1.403(5) . ?
C13 C18 1.379(5) . ?
C14 H14 0.9500 . ?
C14 C15 1.385(6) . ?
C15 H15 0.9500 . ?
C15 C16 1.383(7) . ?
C16 H16 0.9500 . ?
C16 C17 1.375(7) . ?
C17 H17 0.9500 . ?
C17 C18 1.401(6) . ?
C18 H18 0.9500 . ?
C19 H19A 0.9800 . ?
C19 H19B 0.9800 . ?
C19 H19C 0.9800 . ?
C20 H20A 0.9800 . ?
C20 H20B 0.9800 . ?
C20 H20C 0.9800 . ?
C21 H21A 0.9800 . ?
C21 H21B 0.9800 . ?
C21 H21C 0.9800 . ?

loop_
_geom_torsion_atom_site_label_1
_geom_torsion_atom_site_label_2
_geom_torsion_atom_site_label_3
_geom_torsion_atom_site_label_4
_geom_torsion
_geom_torsion_site_symmetry_1
_geom_torsion_site_symmetry_2
_geom_torsion_site_symmetry_3
_geom_torsion_site_symmetry_4
_geom_torsion_publ_flag
Cu1 C1 C2 C3 176.5(2) . . . . ?
Cu1 C1 C2 C13 56.4(4) . . . . ?
Cu1 C1 C2 C19 -64.8(4) . . . . ?
N1 C1 C2 C3 -8.8(3) . . . . ?
N1 C1 C2 C13 -128.9(3) . . . . ?
N1 C1 C2 C19 109.9(3) . . . . ?
N1 C5 C6 C7 172.3(3) . . . . ?
N1 C5 C6 C11 -64.7(4) . . . . ?
C1 N1 C4 C3 11.1(4) . . . . ?
C1 N1 C4 C20 -108.0(3) . . . . ?
C1 N1 C4 C21 130.0(3) . . . . ?
C1 N1 C5 C6 -63.7(4) . . . . ?
C1 N1 C5 C12 62.9(4) . . . . ?
C1 C2 C3 C4 15.4(4) . . . . ?
C1 C2 C13 C14 36.7(5) . . . . ?
C1 C2 C13 C18 -146.4(3) . . . . ?
C2 C3 C4 N1 -15.6(3) . . . . ?
C2 C3 C4 C20 100.2(3) . . . . ?
C2 C3 C4 C21 -134.5(3) . . . . ?
C2 C13 C14 C15 178.1(4) . . . . ?
C2 C13 C18 C17 -177.4(4) . . . . ?
C3 C2 C13 C14 -78.4(4) . . . . ?
C3 C2 C13 C18 98.5(4) . . . . ?
C4 N1 C1 Cu1 173.1(2) . . . . ?
C4 N1 C1 C2 -1.6(4) . . . . ?
C4 N1 C5 C6 125.6(3) . . . . ?
C4 N1 C5 C12 -107.9(3) . . . . ?
C5 N1 C1 Cu1 2.1(4) . . . . ?
C5 N1 C1 C2 -172.6(3) . . . . ?
C5 N1 C4 C3 -177.6(3) . . . . ?
C5 N1 C4 C20 63.4(4) . . . . ?
C5 N1 C4 C21 -58.7(4) . . . . ?
C5 C6 C7 C8 179.0(3) . . . . ?
C5 C6 C11 C10 -176.9(3) . . . . ?
C6 C7 C8 C9 -58.2(5) . . . . ?
C7 C6 C11 C10 -52.9(4) . . . . ?
C7 C8 C9 C10 56.3(5) . . . . ?
C8 C9 C10 C11 -53.2(5) . . . . ?
C9 C10 C11 C6 52.7(5) . . . . ?
C11 C6 C7 C8 55.1(5) . . . . ?
C12 C5 C6 C7 48.6(4) . . . . ?
C12 C5 C6 C11 171.6(3) . . . . ?
C13 C2 C3 C4 134.6(3) . . . . ?
C13 C14 C15 C16 -0.3(6) . . . . ?
C14 C13 C18 C17 -0.4(6) . . . . ?
C14 C15 C16 C17 -1.0(6) . . . . ?
C15 C16 C17 C18 1.6(7) . . . . ?
C16 C17 C18 C13 -0.8(6) . . . . ?
C18 C13 C14 C15 1.0(6) . . . . ?
C19 C2 C3 C4 -98.8(3) . . . . ?
C19 C2 C13 C14 154.5(3) . . . . ?
C19 C2 C13 C18 -28.6(5) . . . . ?

loop_
_exptl_oxdiff_crystal_face_indexfrac_h
_exptl_oxdiff_crystal_face_indexfrac_k
_exptl_oxdiff_crystal_face_indexfrac_l
_exptl_oxdiff_crystal_face_x
_exptl_oxdiff_crystal_face_y
_exptl_oxdiff_crystal_face_z
1.0000 -0.0000 -0.0000 0.0028 0.1593 0.0281
-1.0000 0.0000 0.0000 -0.0028 -0.1593 -0.0281
0.0000 -0.0000 1.0000 -0.1178 0.0165 0.0195
-0.0000 0.0000 -1.0000 0.1178 -0.0165 -0.0195
0.0000 -1.0000 0.0000 0.0256 -0.0328 0.1826
-0.0000 1.0000 -0.0000 -0.0256 0.0328 -0.1826
